data_2206083
loop_
_publ_author_name
'Han Xu'
'Hai-Bin Song'
'Chang-Sheng Yao'
'You-Quan Zhu'
'Fang-Zhong Hu'
'Xiao-Mao Zou'
'Hua-Zheng Yang'

_publ_section_title
;
 Ethyl
 3-methyl-6-oxo-5-[3-(trifluoromethyl)phenyl]-1,6-dihydro-1-pyridazineacetate
;
_journal_issue 6
_journal_name_full 'Acta Crystallographica Section E'
_journal_page_first o1561
_journal_page_last o1563
_journal_paper_doi 10.1107/S1600536805013498
_journal_volume 61
_journal_year 2005
_chemical_formula_iupac 'C16 H15 F3 N2 O3'
_chemical_formula_moiety 'C16 H15 F3 N2 O3'
_chemical_formula_sum 'C16 H15 F3 N2 O3'
_chemical_formula_weight 340.30
_chemical_name_systematic
;
Ethyl
3-methyl-6-oxo-5-[3-(trifluoromethyl)phenyl]-1,6-dihydro-1-pyridazineacetate
;
_space_group_IT_number 14
_symmetry_cell_setting monoclinic
_symmetry_space_group_name_Hall '-P 2yn'
_symmetry_space_group_name_H-M 'P 1 21/n 1'
_atom_sites_solution_hydrogens geom
_atom_sites_solution_primary direct
_atom_sites_solution_secondary difmap
_cell_angle_alpha 90.00
_cell_angle_beta 97.867(4)
_cell_angle_gamma 90.00
_cell_formula_units_Z 4
_cell_length_a 7.4846(14)
_cell_length_b 8.1059(15)
_cell_length_c 27.139(5)
_cell_measurement_reflns_used 1728
_cell_measurement_temperature 294(2)
_cell_measurement_theta_max 21.19
_cell_measurement_theta_min 2.62
_cell_volume 1631.0(5)
_computing_cell_refinement SMART
_computing_data_collection 'SMART (Bruker, 1998)'
_computing_data_reduction 'SAINT (Bruker, 1999)'
_computing_molecular_graphics 'SHELXTL (Bruker, 1999)'
_computing_publication_material SHELXTL
_computing_structure_refinement 'SHELXL97 (Sheldrick, 1997)'
_computing_structure_solution 'SHELXS97 (Sheldrick, 1997)'
_diffrn_ambient_temperature 294(2)
_diffrn_measured_fraction_theta_full 0.997
_diffrn_measured_fraction_theta_max 0.997
_diffrn_measurement_device_type 'Bruker SMART CCD area-detector'
_diffrn_measurement_method '\f and \w'
_diffrn_radiation_monochromator graphite
_diffrn_radiation_source 'fine-focus sealed tube'
_diffrn_radiation_type MoK\a
_diffrn_radiation_wavelength 0.71073
_diffrn_reflns_av_R_equivalents 0.0401
_diffrn_reflns_av_sigmaI/netI 0.0551
_diffrn_reflns_limit_h_max 9
_diffrn_reflns_limit_h_min -7
_diffrn_reflns_limit_k_max 10
_diffrn_reflns_limit_k_min -9
_diffrn_reflns_limit_l_max 33
_diffrn_reflns_limit_l_min -33
_diffrn_reflns_number 8917
_diffrn_reflns_theta_full 26.42
_diffrn_reflns_theta_max 26.42
_diffrn_reflns_theta_min 1.51
_diffrn_standards_decay_% 0
_diffrn_standards_number 0
_exptl_absorpt_coefficient_mu 0.119
_exptl_absorpt_correction_T_max 0.988
_exptl_absorpt_correction_T_min 0.952
_exptl_absorpt_correction_type multi-scan
_exptl_absorpt_process_details '(SADABS; Sheldrick, 1996)'
_exptl_crystal_colour colorless
_exptl_crystal_density_diffrn 1.386
_exptl_crystal_density_method 'not measured'
_exptl_crystal_description block
_exptl_crystal_F_000 704
_exptl_crystal_size_max 0.32
_exptl_crystal_size_mid 0.28
_exptl_crystal_size_min 0.10
_refine_diff_density_max 0.273
_refine_diff_density_min -0.296
_refine_ls_extinction_method none
_refine_ls_goodness_of_fit_ref 1.003
_refine_ls_hydrogen_treatment constr
_refine_ls_matrix_type full
_refine_ls_number_parameters 260
_refine_ls_number_reflns 3339
_refine_ls_number_restraints 24
_refine_ls_restrained_S_all 1.049
_refine_ls_R_factor_all 0.1429
_refine_ls_R_factor_gt 0.0590
_refine_ls_shift/su_max 0.001
_refine_ls_shift/su_mean 0.000
_refine_ls_structure_factor_coef Fsqd
_refine_ls_weighting_details 'calc w = 1/[\s^2^(Fo^2^)+(0.0757P)^2^+0.5612P] where P = (Fo^2^+2Fc^2^)/3'
_refine_ls_weighting_scheme calc
_refine_ls_wR_factor_gt 0.1431
_refine_ls_wR_factor_ref 0.1852
_reflns_number_gt 1552
_reflns_number_total 3339
_reflns_threshold_expression I>2\s(I)
_cod_data_source_file su6199.cif
_cod_data_source_block I
_cod_depositor_comments
;
The following automatic conversions were performed:
'_symmetry_cell_setting' value 'Monoclinic' changed to 'monoclinic'
according to '/home/saulius/struct/CIF-dictionaries/cif_core.dic'
dictionary named 'cif_core.dic' version 2.4.1 from 2010-06-29.

Automatic conversion script
Id: cif_fix_enum 1527 2010-12-29 10:47:43Z saulius 

The following automatic conversions were performed:

'_symmetry_cell_setting' value 'Monoclinic' changed to 'monoclinic'
according to /home/saulius/struct/CIF-dictionaries/cif_core.dic
dictionary named 'cif_core.dic' version 2.4.1 from 2010-06-29.

Automatic conversion script
Id: cif_fix_values 1715 2011-07-08 13:25:40Z adriana 
;
_cod_original_sg_symbol_H-M 'P 21/n'
_cod_database_code 2206083
_cod_database_fobs_code 2206083

loop_
_symmetry_equiv_pos_as_xyz
'x, y, z'
'-x+1/2, y+1/2, -z+1/2'
'-x, -y, -z'
'x-1/2, -y-1/2, z-1/2'

loop_
_atom_site_label
_atom_site_fract_x
_atom_site_fract_y
_atom_site_fract_z
_atom_site_U_iso_or_equiv
_atom_site_adp_type
_atom_site_calc_flag
_atom_site_refinement_flags
_atom_site_occupancy
_atom_site_disorder_assembly
_atom_site_disorder_group
_atom_site_type_symbol
N1 0.7811(3) 0.4311(3) 0.07656(9) 0.0558(7) Uani d . 1 B . N
N2 0.7152(3) 0.5876(3) 0.07755(9) 0.0563(7) Uani d . 1 . . N
O1 0.8815(3) 0.2028(3) 0.04244(8) 0.0777(7) Uani d . 1 . . O
O2 0.5275(3) 0.2105(3) 0.10549(9) 0.0785(7) Uani d . 1 . . O
O3 0.7340(3) 0.1201(3) 0.16680(9) 0.0845(8) Uani d D 1 . . O
C1 0.8200(4) 0.3442(4) 0.03555(12) 0.0541(8) Uani d . 1 . . C
C2 0.7811(3) 0.4299(3) -0.01170(10) 0.0454(7) Uani d . 1 . . C
C3 0.7186(3) 0.5870(4) -0.00972(11) 0.0508(7) Uani d . 1 . . C
H3 0.6956 0.6469 -0.0391 0.061 Uiso calc R 1 . . H
C4 0.6872(4) 0.6629(3) 0.03496(12) 0.0522(8) Uani d . 1 . . C
C5 0.6176(5) 0.8374(4) 0.03451(14) 0.0741(10) Uani d . 1 . . C
H5A 0.5764 0.8611 0.0657 0.111 Uiso calc R 1 . . H
H5B 0.5195 0.8499 0.0080 0.111 Uiso calc R 1 . . H
H5C 0.7128 0.9123 0.0295 0.111 Uiso calc R 1 . . H
C6 0.8064(3) 0.3500(4) -0.05958(11) 0.0492(7) Uani d . 1 . . C
C7 0.7556(4) 0.4326(4) -0.10428(12) 0.0626(9) Uani d . 1 . . C
H7 0.7063 0.5378 -0.1037 0.075 Uiso calc R 1 . . H
C8 0.7766(4) 0.3625(5) -0.14932(13) 0.0682(9) Uani d . 1 A . C
C9 0.8483(5) 0.2063(5) -0.15140(15) 0.0836(11) Uani d . 1 . . C
H9 0.8621 0.1582 -0.1818 0.100 Uiso calc R 1 . . H
C10 0.8985(5) 0.1240(5) -0.10791(16) 0.0900(12) Uani d . 1 . . C
H10 0.9472 0.0187 -0.1089 0.108 Uiso calc R 1 . . H
C11 0.8791(4) 0.1923(4) -0.06253(13) 0.0689(9) Uani d . 1 . . C
H11 0.9148 0.1329 -0.0335 0.083 Uiso calc R 1 . . H
C12 0.7222(7) 0.4563(6) -0.19511(16) 0.1055(15) Uani d D 1 . . C
C13 0.8133(5) 0.3498(4) 0.12451(11) 0.0669(9) Uani d . 1 . . C
H13A 0.8125 0.4313 0.1507 0.080 Uiso calc R 1 B . H
H13B 0.9314 0.2985 0.1284 0.080 Uiso calc R 1 . . H
C14 0.6720(5) 0.2203(4) 0.12970(11) 0.0600(8) Uani d . 1 B . C
F1 0.7232(17) 0.379(2) -0.2376(5) 0.133(3) Uani d PD 0.452(3) A 1 F
F2 0.5314(9) 0.4860(11) -0.1985(3) 0.121(3) Uani d PD 0.452(3) A 1 F
F3 0.7851(12) 0.6087(9) -0.1944(3) 0.120(2) Uani d PD 0.452(3) A 1 F
C15 0.617(3) -0.022(3) 0.1748(8) 0.083(5) Uani d PD 0.48(4) B 1 C
H15A 0.6335 -0.1117 0.1523 0.100 Uiso calc PR 0.48(4) B 1 H
H15B 0.4908 0.0099 0.1705 0.100 Uiso calc PR 0.48(4) B 1 H
C16 0.682(5) -0.069(4) 0.2284(9) 0.151(11) Uani d PD 0.48(4) B 1 C
H16A 0.6035 -0.1518 0.2389 0.227 Uiso calc PR 0.48(4) B 1 H
H16B 0.6803 0.0267 0.2492 0.227 Uiso calc PR 0.48(4) B 1 H
H16C 0.8024 -0.1114 0.2309 0.227 Uiso calc PR 0.48(4) B 1 H
F1' 0.662(2) 0.362(3) -0.2359(7) 0.133(3) Uani d PD 0.297(6) A 2 F
F2' 0.593(2) 0.5724(16) -0.1971(5) 0.121(3) Uani d PD 0.297(6) A 2 F
F3' 0.8632(14) 0.5372(18) -0.2138(4) 0.120(2) Uani d PD 0.297(6) A 2 F
C15' 0.598(2) 0.015(2) 0.1861(12) 0.107(8) Uani d PD 0.52(4) B 2 C
H15C 0.5056 -0.0185 0.1594 0.129 Uiso calc PR 0.52(4) B 2 H
H15D 0.5414 0.0738 0.2110 0.129 Uiso calc PR 0.52(4) B 2 H
C16' 0.703(3) -0.132(2) 0.2086(10) 0.122(7) Uani d PD 0.52(4) B 2 C
H16D 0.6243 -0.2030 0.2239 0.183 Uiso calc PR 0.52(4) B 2 H
H16E 0.7992 -0.0947 0.2332 0.183 Uiso calc PR 0.52(4) B 2 H
H16F 0.7527 -0.1909 0.1830 0.183 Uiso calc PR 0.52(4) B 2 H
F3" 0.8715(16) 0.4422(19) -0.2218(5) 0.120(2) Uani d PD 0.251(5) A 3 F
F2" 0.711(3) 0.6181(13) -0.1877(6) 0.121(3) Uani d PD 0.251(5) A 3 F
F1" 0.5906(18) 0.400(2) -0.2254(5) 0.133(3) Uani d PD 0.251(5) A 3 F

loop_
_atom_site_aniso_label
_atom_site_aniso_U_11
_atom_site_aniso_U_22
_atom_site_aniso_U_33
_atom_site_aniso_U_12
_atom_site_aniso_U_13
_atom_site_aniso_U_23
N1 0.0691(16) 0.0412(15) 0.0562(17) -0.0025(12) 0.0056(12) 0.0068(13)
N2 0.0645(16) 0.0383(15) 0.0652(18) -0.0056(12) 0.0061(12) 0.0004(13)
O1 0.1078(18) 0.0442(14) 0.0800(17) 0.0224(13) 0.0083(13) 0.0164(11)
O2 0.0752(16) 0.0777(17) 0.0785(17) -0.0015(13) -0.0036(13) 0.0199(13)
O3 0.0885(17) 0.0854(18) 0.0757(16) -0.0125(14) -0.0028(13) 0.0362(14)
C1 0.0553(18) 0.0410(18) 0.065(2) 0.0015(14) 0.0039(15) 0.0104(16)
C2 0.0410(14) 0.0375(16) 0.0577(19) 0.0001(12) 0.0067(12) 0.0078(14)
C3 0.0500(16) 0.0416(17) 0.061(2) -0.0007(13) 0.0076(14) 0.0108(15)
C4 0.0505(17) 0.0389(16) 0.067(2) -0.0020(13) 0.0078(14) 0.0043(16)
C5 0.088(2) 0.0376(18) 0.097(3) 0.0062(17) 0.014(2) -0.0015(17)
C6 0.0411(15) 0.0454(17) 0.062(2) 0.0026(13) 0.0110(13) 0.0032(15)
C7 0.067(2) 0.058(2) 0.063(2) 0.0021(16) 0.0085(16) 0.0046(17)
C8 0.067(2) 0.079(3) 0.058(2) -0.0042(19) 0.0076(16) -0.003(2)
C9 0.082(3) 0.096(3) 0.075(3) 0.003(2) 0.018(2) -0.026(2)
C10 0.105(3) 0.075(3) 0.092(3) 0.028(2) 0.018(2) -0.012(2)
C11 0.075(2) 0.059(2) 0.074(2) 0.0166(18) 0.0122(18) 0.0021(18)
C12 0.129(4) 0.122(4) 0.065(3) 0.003(3) 0.012(3) 0.000(3)
C13 0.088(2) 0.058(2) 0.051(2) -0.0068(18) -0.0035(16) 0.0097(16)
C14 0.077(2) 0.053(2) 0.0503(19) 0.0086(18) 0.0103(17) 0.0098(16)
F1 0.171(9) 0.163(4) 0.063(3) 0.006(7) 0.009(5) -0.021(3)
F2 0.148(6) 0.134(7) 0.075(3) 0.033(5) -0.013(4) 0.020(5)
F3 0.167(6) 0.106(6) 0.086(4) -0.021(5) 0.017(3) 0.029(4)
C15 0.101(10) 0.078(8) 0.072(9) -0.025(7) 0.015(6) 0.036(8)
C16 0.183(18) 0.153(19) 0.116(14) -0.067(18) 0.016(12) 0.054(13)
F1' 0.171(9) 0.163(4) 0.063(3) 0.006(7) 0.009(5) -0.021(3)
F2' 0.148(6) 0.134(7) 0.075(3) 0.033(5) -0.013(4) 0.020(5)
F3' 0.167(6) 0.106(6) 0.086(4) -0.021(5) 0.017(3) 0.029(4)
C15' 0.104(10) 0.128(14) 0.089(13) -0.035(9) 0.008(8) 0.034(9)
C16' 0.126(10) 0.084(9) 0.148(16) -0.008(8) -0.007(12) 0.055(10)
F3" 0.167(6) 0.106(6) 0.086(4) -0.021(5) 0.017(3) 0.029(4)
F2" 0.148(6) 0.134(7) 0.075(3) 0.033(5) -0.013(4) 0.020(5)
F1" 0.171(9) 0.163(4) 0.063(3) 0.006(7) 0.009(5) -0.021(3)

loop_
_atom_type_symbol
_atom_type_description
_atom_type_scat_dispersion_real
_atom_type_scat_dispersion_imag
_atom_type_scat_source
C C 0.0033 0.0016 'International Tables Vol C Tables 4.2.6.8 and 6.1.1.4'
H H 0.0000 0.0000 'International Tables Vol C Tables 4.2.6.8 and 6.1.1.4'
N N 0.0061 0.0033 'International Tables Vol C Tables 4.2.6.8 and 6.1.1.4'
O O 0.0106 0.0060 'International Tables Vol C Tables 4.2.6.8 and 6.1.1.4'
F F 0.0171 0.0103 'International Tables Vol C Tables 4.2.6.8 and 6.1.1.4'

loop_
_geom_angle_atom_site_label_1
_geom_angle_atom_site_label_2
_geom_angle_atom_site_label_3
_geom_angle
_geom_angle_publ_flag
N2 N1 C1 127.4(2) yes
N2 N1 C13 114.9(3) yes
C1 N1 C13 117.7(3) ?
C4 N2 N1 115.8(3) ?
C14 O3 C15' 115.7(9) ?
C14 O3 C15 115.8(9) ?
C15' O3 C15 18.1(17) ?
O1 C1 N1 117.7(3) ?
O1 C1 C2 126.9(3) ?
N1 C1 C2 115.4(3) ?
C3 C2 C1 116.2(3) yes
C3 C2 C6 121.9(3) yes
C1 C2 C6 121.9(3) yes
C2 C3 C4 122.8(3) yes
C2 C3 H3 118.6 ?
C4 C3 H3 118.6 ?
N2 C4 C3 122.4(3) yes
N2 C4 C5 117.5(3) yes
C3 C4 C5 120.1(3) yes
C4 C5 H5A 109.5 ?
C4 C5 H5B 109.5 ?
H5A C5 H5B 109.5 ?
C4 C5 H5C 109.5 ?
H5A C5 H5C 109.5 ?
H5B C5 H5C 109.5 ?
C7 C6 C11 116.9(3) yes
C7 C6 C2 120.0(3) yes
C11 C6 C2 123.1(3) yes
C8 C7 C6 121.6(3) yes
C8 C7 H7 119.2 ?
C6 C7 H7 119.2 ?
C7 C8 C9 120.5(3) yes
C7 C8 C12 119.1(4) yes
C9 C8 C12 120.4(4) yes
C10 C9 C8 118.5(4) yes
C10 C9 H9 120.8 ?
C8 C9 H9 120.8 ?
C9 C10 C11 121.8(4) yes
C9 C10 H10 119.1 ?
C11 C10 H10 119.1 ?
C10 C11 C6 120.6(3) yes
C10 C11 H11 119.7 ?
C6 C11 H11 119.7 ?
F1" C12 F1 50.3(8) ?
F1" C12 F3 125.9(10) ?
F1 C12 F3 114.5(9) ?
F1" C12 F2" 113.0(9) ?
F1 C12 F2" 127.7(12) ?
F3 C12 F2" 26.7(8) ?
F1" C12 F2' 74.8(9) ?
F1 C12 F2' 112.9(12) ?
F3 C12 F2' 66.4(8) ?
F2" C12 F2' 42.0(8) ?
F1" C12 F1' 30.8(9) ?
F1 C12 F1' 20.8(11) ?
F3 C12 F1' 127.8(13) ?
F2" C12 F1' 130.8(15) ?
F2' C12 F1' 101.7(11) ?
F1" C12 F3' 119.2(9) ?
F1 C12 F3' 79.0(9) ?
F3 C12 F3' 44.0(7) ?
F2" C12 F3' 70.1(8) ?
F2' C12 F3' 103.4(8) ?
F1' C12 F3' 98.7(9) ?
F1" C12 F3" 103.5(8) ?
F1 C12 F3" 54.0(8) ?
F3 C12 F3" 77.2(8) ?
F2" C12 F3" 103.2(9) ?
F2' C12 F3" 130.4(9) ?
F1' C12 F3" 74.8(8) ?
F3' C12 F3" 33.2(6) ?
F1" C12 F2 49.3(8) ?
F1 C12 F2 98.6(7) ?
F3 C12 F2 101.2(6) ?
F2" C12 F2 76.2(9) ?
F2' C12 F2 34.8(7) ?
F1' C12 F2 80.1(9) ?
F3' C12 F2 133.8(8) ?
F3" C12 F2 145.7(7) ?
F1" C12 C8 117.4(9) ?
F1 C12 C8 117.5(11) ?
F3 C12 C8 114.5(5) ?
F2" C12 C8 113.5(8) ?
F2' C12 C8 120.8(7) ?
F1' C12 C8 114.6(14) ?
F3' C12 C8 114.6(6) ?
F3" C12 C8 104.2(6) ?
F2 C12 C8 107.4(5) ?
N1 C13 C14 111.6(3) ?
N1 C13 H13A 109.3 ?
C14 C13 H13A 109.3 ?
N1 C13 H13B 109.3 ?
C14 C13 H13B 109.3 ?
H13A C13 H13B 108.0 ?
O2 C14 O3 125.1(3) ?
O2 C14 C13 126.2(3) ?
O3 C14 C13 108.7(3) ?
O3 C15 C16 102.6(10) ?
O3 C15 H15A 111.2 ?
C16 C15 H15A 111.2 ?
O3 C15 H15B 111.2 ?
C16 C15 H15B 111.2 ?
H15A C15 H15B 109.2 ?
O3 C15' C16' 104.5(10) ?
O3 C15' H15C 110.8 ?
C16' C15' H15C 110.8 ?
O3 C15' H15D 110.8 ?
C16' C15' H15D 110.8 ?
H15C C15' H15D 108.9 ?
C15' C16' H16D 109.5 ?
C15' C16' H16E 109.5 ?
H16D C16' H16E 109.5 ?
C15' C16' H16F 109.5 ?
H16D C16' H16F 109.5 ?
H16E C16' H16F 109.5 ?

loop_
_geom_bond_atom_site_label_1
_geom_bond_atom_site_label_2
_geom_bond_distance
_geom_bond_publ_flag
N1 N2 1.363(3) yes
N1 C1 1.381(4) yes
N1 C13 1.449(4) ?
N2 C4 1.299(4) yes
O1 C1 1.240(3) ?
O2 C14 1.189(4) ?
O3 C14 1.327(4) ?
O3 C15' 1.474(9) ?
O3 C15 1.480(9) ?
C1 C2 1.452(4) yes
C2 C3 1.360(4) yes
C2 C6 1.487(4) yes
C3 C4 1.408(4) yes
C3 H3 0.9300 ?
C4 C5 1.506(4) yes
C5 H5A 0.9600 ?
C5 H5B 0.9600 ?
C5 H5C 0.9600 ?
C6 C7 1.392(4) yes
C6 C11 1.396(4) yes
C7 C8 1.376(4) yes
C7 H7 0.9300 ?
C8 C9 1.379(5) yes
C8 C12 1.466(5) yes
C9 C10 1.363(5) yes
C9 H9 0.9300 ?
C10 C11 1.376(5) yes
C10 H10 0.9300 ?
C11 H11 0.9300 ?
C12 F1" 1.278(9) ?
C12 F1 1.313(8) ?
C12 F3 1.321(7) ?
C12 F2" 1.332(10) ?
C12 F2' 1.346(9) ?
C12 F1' 1.373(9) ?
C12 F3' 1.396(8) ?
C12 F3" 1.418(9) ?
C12 F2 1.438(7) ?
C13 C14 1.510(4) ?
C13 H13A 0.9700 ?
C13 H13B 0.9700 ?
C15 C16 1.517(10) ?
C15 H15A 0.9700 ?
C15 H15B 0.9700 ?
C16 H16A 0.9600 ?
C16 H16B 0.9600 ?
C16 H16C 0.9600 ?
C15' C16' 1.511(10) ?
C15' H15C 0.9700 ?
C15' H15D 0.9700 ?
C16' H16D 0.9600 ?
C16' H16E 0.9600 ?
C16' H16F 0.9600 ?

loop_
_geom_hbond_atom_site_label_D
_geom_hbond_atom_site_label_H
_geom_hbond_atom_site_label_A
_geom_hbond_site_symmetry_A
_geom_hbond_distance_DH
_geom_hbond_distance_HA
_geom_hbond_distance_DA
_geom_hbond_angle_DHA
C3 H3 O2 3_665 0.93 2.56 3.395(4) 150
C11 H11 O1 . 0.93 2.19 2.847(4) 127

loop_
_geom_torsion_atom_site_label_1
_geom_torsion_atom_site_label_2
_geom_torsion_atom_site_label_3
_geom_torsion_atom_site_label_4
_geom_torsion
_geom_torsion_publ_flag
C1 N1 N2 C4 -0.4(4) yes
C13 N1 N2 C4 179.4(2) yes
N2 N1 C1 O1 179.1(3) ?
C13 N1 C1 O1 -0.6(4) ?
N2 N1 C1 C2 -1.7(4) ?
C13 N1 C1 C2 178.6(2) yes
O1 C1 C2 C3 -178.2(3) ?
N1 C1 C2 C3 2.7(4) yes
O1 C1 C2 C6 2.4(4) ?
N1 C1 C2 C6 -176.7(2) yes
C1 C2 C3 C4 -1.9(4) yes
C6 C2 C3 C4 177.5(2) yes
N1 N2 C4 C3 1.4(4) yes
N1 N2 C4 C5 -178.9(2) yes
C2 C3 C4 N2 -0.3(4) yes
C2 C3 C4 C5 -179.9(3) yes
C3 C2 C6 C7 -3.8(4) yes
C1 C2 C6 C7 175.5(3) yes
C3 C2 C6 C11 176.5(3) yes
C1 C2 C6 C11 -4.1(4) yes
C11 C6 C7 C8 -0.2(4) yes
C2 C6 C7 C8 -179.9(3) yes
C6 C7 C8 C9 0.4(5) yes
C6 C7 C8 C12 -179.4(3) yes
C7 C8 C9 C10 -0.3(5) yes
C12 C8 C9 C10 179.5(4) yes
C8 C9 C10 C11 0.1(6) yes
C9 C10 C11 C6 0.0(6) yes
C7 C6 C11 C10 0.0(5) yes
C2 C6 C11 C10 179.6(3) yes
C7 C8 C12 F1" -114.7(10) ?
C9 C8 C12 F1" 65.5(10) ?
C7 C8 C12 F1 -171.9(7) ?
C9 C8 C12 F1 8.3(8) ?
C7 C8 C12 F3 49.4(7) ?
C9 C8 C12 F3 -130.4(6) ?
C7 C8 C12 F2" 20.1(11) ?
C9 C8 C12 F2" -159.7(10) ?
C7 C8 C12 F2' -26.7(11) ?
C9 C8 C12 F2' 153.5(10) ?
C7 C8 C12 F1' -148.9(9) ?
C9 C8 C12 F1' 31.3(10) ?
C7 C8 C12 F3' 98.0(9) ?
C9 C8 C12 F3' -81.8(9) ?
C7 C8 C12 F3" 131.6(8) ?
C9 C8 C12 F3" -48.2(8) ?
C7 C8 C12 F2 -62.1(6) ?
C9 C8 C12 F2 118.1(5) ?
N2 N1 C13 C14 105.9(3) ?
C1 N1 C13 C14 -74.3(4) ?
C15' O3 C14 O2 -14.7(15) ?
C15 O3 C14 O2 5.4(14) ?
C15' O3 C14 C13 163.9(14) ?
C15 O3 C14 C13 -176.0(13) ?
N1 C13 C14 O2 -19.0(5) ?
N1 C13 C14 O3 162.4(3) ?
C14 O3 C15 C16 -159(2) ?
C15' O3 C15 C16 -64(5) ?
C14 O3 C15' C16' 155(2) ?
C15 O3 C15' C16' 60(5) ?
